data_2206189
loop_
_publ_author_name
'Zabukovec Logar, Nata\<sa'
'Raji\'c, Nevenka'
'Stojakovi\'c, Djordje'
'\<Saji\'c, Sanja'
'Golobi\<c, Amalija'
'Kau\<ci\<c, Ven\<ceslav'

_publ_section_title
;
 (C~4~H~12~N~2~)[Zn~2~(PO~4~)(HPO~4~)(H~2~PO~4~)], a layered zinc
 phosphate with intercalated <i>N</i>-methylpropane-1,3-diaminium
 cations
;
_journal_issue 7
_journal_name_full 'Acta Crystallographica Section E'
_journal_page_first m1354
_journal_page_last m1356
_journal_paper_doi 10.1107/S1600536805018908
_journal_volume 61
_journal_year 2005
_chemical_formula_moiety 'C4 H14 N2 2+, H3 O12 P3 Zn2 2-'
_chemical_formula_sum 'C4 H17 N2 O12 P3 Zn2'
_chemical_formula_weight 508.85
_chemical_melting_point 'structure decomposes befor melting'
_space_group_IT_number 7
_symmetry_cell_setting monoclinic
_symmetry_space_group_name_Hall 'P -2yac'
_symmetry_space_group_name_H-M 'P 1 n 1'
_atom_sites_solution_hydrogens geom
_atom_sites_solution_primary direct
_atom_sites_solution_secondary difmap
_audit_creation_method 'WinGX routine CIF_UPDATE'
_cell_angle_alpha 90
_cell_angle_beta 98.1250(10)
_cell_angle_gamma 90
_cell_formula_units_Z 2
_cell_length_a 11.8920(2)
_cell_length_b 5.13180(10)
_cell_length_c 12.3063(2)
_cell_measurement_reflns_used 1860
_cell_measurement_temperature 295(2)
_cell_measurement_theta_max 27.48
_cell_measurement_theta_min 2.55
_cell_volume 743.48(2)
_computing_cell_refinement 'DENZO-SMN (Otwinowski & Minor, 1997)'
_computing_data_collection 'COLLECT (Hooft, 2000)'
_computing_data_reduction 'DENZO-SMN '
_computing_molecular_graphics 'ORTEP-3 for Windows (Farrugia, 1997) and ATOMS (Dowty, 2004)'
_computing_publication_material 'WinGX (Farrugia, 1999)'
_computing_structure_refinement 'SHELXL97 (Sheldrick, 1997)'
_computing_structure_solution 'SHELXS97 (Sheldrick, 1997)'
_diffrn_ambient_temperature 293(2)
_diffrn_measured_fraction_theta_full 0.995
_diffrn_measured_fraction_theta_max 0.995
_diffrn_measurement_device_type 'Nonius KappaCCD area-detector'
_diffrn_measurement_method '\f and \w'
_diffrn_radiation_monochromator graphite
_diffrn_radiation_source 'fine-focus sealed tube'
_diffrn_radiation_type MoK\a
_diffrn_radiation_wavelength 0.71073
_diffrn_reflns_av_R_equivalents 0.0140
_diffrn_reflns_av_sigmaI/netI 0.0319
_diffrn_reflns_limit_h_max 15
_diffrn_reflns_limit_h_min -15
_diffrn_reflns_limit_k_max 6
_diffrn_reflns_limit_k_min -6
_diffrn_reflns_limit_l_max 15
_diffrn_reflns_limit_l_min -15
_diffrn_reflns_number 3295
_diffrn_reflns_theta_full 27.48
_diffrn_reflns_theta_max 27.48
_diffrn_reflns_theta_min 2.57
_diffrn_standards_number 0
_exptl_absorpt_coefficient_mu 3.614
_exptl_absorpt_correction_T_max 0.835
_exptl_absorpt_correction_T_min 0.490
_exptl_absorpt_correction_type multi-scan
_exptl_absorpt_process_details '(DENZO-SMN; Otwinowski & Minor, 1997)'
_exptl_crystal_colour colourless
_exptl_crystal_density_diffrn 2.273
_exptl_crystal_density_method 'not measured'
_exptl_crystal_description prism
_exptl_crystal_F_000 512
_exptl_crystal_size_max 0.2
_exptl_crystal_size_mid 0.2
_exptl_crystal_size_min 0.05
_refine_diff_density_max 0.639
_refine_diff_density_min -0.929
_refine_ls_abs_structure_details 'Flack (1983), racemic twin, 1399 Friedel pairs'
_refine_ls_abs_structure_Flack 0.440(10)
_refine_ls_extinction_method none
_refine_ls_goodness_of_fit_ref 1.187
_refine_ls_hydrogen_treatment constr
_refine_ls_matrix_type full
_refine_ls_number_parameters 214
_refine_ls_number_reflns 3108
_refine_ls_number_restraints 2
_refine_ls_restrained_S_all 1.187
_refine_ls_R_factor_all 0.0290
_refine_ls_R_factor_gt 0.0281
_refine_ls_shift/su_max 0.001
_refine_ls_shift/su_mean 0.000
_refine_ls_structure_factor_coef Fsqd
_refine_ls_weighting_details 'calc w = 1/[\s^2^(Fo^2^)+(0.0502P)^2^+0.3227P] where P = (Fo^2^+2Fc^2^)/3'
_refine_ls_weighting_scheme calc
_refine_ls_wR_factor_gt 0.0859
_refine_ls_wR_factor_ref 0.0865
_reflns_number_gt 3029
_reflns_number_total 3108
_reflns_threshold_expression I>2\s(I)
_cod_data_source_file hb6212.cif
_cod_data_source_block I
_cod_original_sg_symbol_H-M 'P n'
_cod_database_code 2206189
_cod_database_fobs_code 2206189

loop_
_symmetry_equiv_pos_as_xyz
'x, y, z'
'x+1/2, -y, z+1/2'

loop_
_atom_site_label
_atom_site_fract_x
_atom_site_fract_y
_atom_site_fract_z
_atom_site_U_iso_or_equiv
_atom_site_adp_type
_atom_site_calc_flag
_atom_site_refinement_flags
_atom_site_occupancy
_atom_site_type_symbol
Zn1 0.24869(3) 0.18524(7) 0.24710(3) 0.01519(13) Uani d . 1 Zn
Zn2 0.09146(3) -0.20501(7) 0.44526(3) 0.01475(13) Uani d . 1 Zn
P1 -0.08139(13) -0.43124(15) 0.59410(12) 0.01723(16) Uani d . 1 P
P2 0.23758(10) 0.28419(19) 0.49751(10) 0.0139(2) Uani d . 1 P
P3 0.09990(10) -0.30706(15) 0.19427(10) 0.0130(2) Uani d . 1 P
O1 0.0437(3) -0.2051(5) 0.2891(3) 0.0232(8) Uani d . 1 O
O2 0.1224(3) 0.1484(6) 0.5032(3) 0.0199(7) Uani d . 1 O
O3 0.3871(3) 0.2732(7) 0.1877(3) 0.0257(7) Uani d . 1 O
O4 -0.0549(3) -0.2757(7) 0.4959(3) 0.0243(7) Uani d . 1 O
O5 0.2944(3) 0.1748(5) 0.4036(3) 0.0218(7) Uani d . 1 O
O6 0.2140(3) -0.1673(5) 0.1910(3) 0.0197(7) Uani d . 1 O
O7 0.0189(3) -0.2508(9) 0.0873(3) 0.0226(7) Uani d . 1 O
O8 0.3149(3) 0.2200(7) 0.6077(3) 0.0215(7) Uani d . 1 O
H8 0.3818 0.2251 0.5983 0.083(6) Uiso calc R 1 H
O9 0.1197(3) -0.6007(5) 0.1994(3) 0.0239(7) Uani d . 1 O
O10 0.2225(3) 0.5783(5) 0.4894(3) 0.0243(7) Uani d . 1 O
O11 -0.1778(3) -0.6248(7) 0.5468(3) 0.0279(7) Uani d . 1 O
H11 -0.2045 -0.6940 0.5975 0.083(6) Uiso calc R 1 H
O12 0.0243(3) -0.5942(7) 0.6435(3) 0.0291(8) Uani d . 1 O
H12 0.0455 -0.6844 0.5952 0.083(6) Uiso calc R 1 H
N1 -0.0314(3) 0.2361(8) -0.0148(3) 0.0294(8) Uani d . 1 N
H1A -0.0079 0.1001 0.0272 0.083(6) Uiso calc R 1 H
H1B -0.1069 0.2423 -0.0244 0.083(6) Uiso calc R 1 H
H1C -0.0036 0.3821 0.0175 0.083(6) Uiso calc R 1 H
C1 0.0085(6) 0.2094(17) -0.1217(5) 0.058(2) Uani d . 1 C
H1D -0.0199 0.3548 -0.1680 0.083(6) Uiso calc R 1 H
H1E -0.0226 0.0507 -0.1567 0.083(6) Uiso calc R 1 H
C2 0.1371(5) 0.2013(15) -0.1127(6) 0.067(2) Uani d . 1 C
H2A 0.1633 0.3597 -0.1440 0.083(6) Uiso calc R 1 H
H2B 0.1692 0.1962 -0.0357 0.083(6) Uiso calc R 1 H
C3 0.1778(6) -0.0220(12) -0.1682(6) 0.0499(15) Uani d . 1 C
H3A 0.1334 -0.0386 -0.2403 0.083(6) Uiso calc R 1 H
H3B 0.1660 -0.1785 -0.1270 0.083(6) Uiso calc R 1 H
C4 0.3505(5) -0.2516(11) -0.2158(5) 0.0369(12) Uani d . 1 C
H4A 0.4070 -0.3139 -0.1582 0.083(6) Uiso calc R 1 H
H4B 0.3848 -0.2221 -0.2808 0.083(6) Uiso calc R 1 H
H4C 0.2913 -0.3790 -0.2308 0.083(6) Uiso calc R 1 H
N2 0.3017(4) -0.0026(8) -0.1809(3) 0.0364(9) Uani d . 1 N
H2C 0.3102 0.1214 -0.2308 0.083(6) Uiso calc R 1 H
H2D 0.3411 0.0477 -0.1165 0.083(6) Uiso calc R 1 H

loop_
_atom_site_aniso_label
_atom_site_aniso_U_11
_atom_site_aniso_U_22
_atom_site_aniso_U_33
_atom_site_aniso_U_12
_atom_site_aniso_U_13
_atom_site_aniso_U_23
Zn1 0.0158(3) 0.0139(2) 0.0165(3) -0.00030(14) 0.00468(19) 0.00010(15)
Zn2 0.0130(3) 0.0155(2) 0.0162(3) -0.00038(16) 0.00349(18) -0.00041(17)
P1 0.0167(3) 0.0178(4) 0.0188(3) 0.0015(4) 0.0081(2) 0.0013(4)
P2 0.0131(6) 0.0122(5) 0.0164(6) 0.0012(3) 0.0025(5) -0.0006(3)
P3 0.0113(6) 0.0144(5) 0.0133(6) 0.0016(3) 0.0018(4) 0.0000(3)
O1 0.019(2) 0.0321(18) 0.0190(18) 0.0050(11) 0.0051(14) -0.0030(11)
O2 0.0166(16) 0.0160(11) 0.0284(19) -0.0033(12) 0.0074(14) -0.0034(11)
O3 0.0180(18) 0.0325(17) 0.0288(19) 0.0015(12) 0.0115(14) 0.0074(14)
O4 0.0215(19) 0.0259(16) 0.0277(19) -0.0001(12) 0.0115(14) 0.0096(13)
O5 0.0204(19) 0.0310(17) 0.0144(16) 0.0088(11) 0.0043(13) -0.0019(10)
O6 0.0167(17) 0.0129(12) 0.030(2) -0.0009(10) 0.0065(14) -0.0101(10)
O7 0.0217(19) 0.0297(13) 0.0159(17) 0.0030(14) 0.0009(13) 0.0030(13)
O8 0.0158(17) 0.0290(17) 0.0183(17) 0.0015(12) -0.0021(12) 0.0041(12)
O9 0.0203(16) 0.0096(13) 0.041(2) 0.0002(10) 0.0020(14) -0.0002(11)
O10 0.0196(17) 0.0131(14) 0.0397(19) -0.0008(10) 0.0017(14) 0.0025(11)
O11 0.0287(19) 0.0292(15) 0.027(2) -0.0110(14) 0.0096(15) 0.0004(13)
O12 0.0288(19) 0.0405(19) 0.0196(17) 0.0149(14) 0.0091(14) 0.0041(13)
N1 0.024(2) 0.0335(18) 0.030(2) -0.0041(14) 0.0034(15) -0.0059(15)
C1 0.028(3) 0.124(7) 0.024(3) -0.013(3) 0.008(2) -0.013(3)
C2 0.029(3) 0.107(6) 0.067(4) -0.021(3) 0.014(3) -0.057(4)
C3 0.036(3) 0.039(3) 0.068(4) -0.006(2) -0.014(2) 0.001(3)
C4 0.047(3) 0.029(2) 0.035(3) -0.001(2) 0.007(2) 0.001(2)
N2 0.036(2) 0.038(2) 0.036(2) -0.0057(16) 0.0084(15) -0.0062(17)

loop_
_atom_type_symbol
_atom_type_description
_atom_type_scat_dispersion_real
_atom_type_scat_dispersion_imag
_atom_type_scat_source
C C 0.0033 0.0016 'International Tables Vol C Tables 4.2.6.8 and 6.1.1.4'
H H 0 0 'International Tables Vol C Tables 4.2.6.8 and 6.1.1.4'
O O 0.0106 0.006 'International Tables Vol C Tables 4.2.6.8 and 6.1.1.4'
P P 0.1023 0.0942 'International Tables Vol C Tables 4.2.6.8 and 6.1.1.4'
Zn Zn 0.2839 1.4301 'International Tables Vol C Tables 4.2.6.8 and 6.1.1.4'
N N 0.0061 0.0033 'International Tables Vol C Tables 4.2.6.8 and 6.1.1.4'

loop_
_geom_angle_atom_site_label_1
_geom_angle_atom_site_label_2
_geom_angle_atom_site_label_3
_geom_angle_site_symmetry_1
_geom_angle_site_symmetry_3
_geom_angle
_geom_angle_publ_flag
O9 Zn1 O5 1_565 . 115.08(14) n
O9 Zn1 O3 1_565 . 115.87(15) n
O5 Zn1 O3 . . 104.36(16) n
O9 Zn1 O6 1_565 . 107.62(14) n
O5 Zn1 O6 . . 109.99(13) n
O3 Zn1 O6 . . 103.25(15) n
O1 Zn2 O10 . 1_545 113.17(15) n
O1 Zn2 O4 . . 99.63(16) n
O10 Zn2 O4 1_545 . 121.41(14) n
O1 Zn2 O2 . . 112.11(13) n
O10 Zn2 O2 1_545 . 109.12(14) n
O4 Zn2 O2 . . 100.62(14) n
O3 P1 O4 2_455 . 115.45(15) n
O3 P1 O12 2_455 . 105.4(2) n
O4 P1 O12 . . 110.2(2) n
O3 P1 O11 2_455 . 112.3(2) n
O4 P1 O11 . . 105.1(2) n
O12 P1 O11 . . 108.18(16) n
O10 P2 O5 . . 112.11(19) n
O10 P2 O2 . . 110.6(2) n
O5 P2 O2 . . 111.0(2) n
O10 P2 O8 . . 108.4(2) n
O5 P2 O8 . . 108.1(2) n
O2 P2 O8 . . 106.4(2) n
O1 P3 O9 . . 113.01(19) n
O1 P3 O6 . . 110.16(19) n
O9 P3 O6 . . 109.27(18) n
O1 P3 O7 . . 107.6(2) n
O9 P3 O7 . . 107.1(2) n
O6 P3 O7 . . 109.6(2) n
P3 O1 Zn2 . . 131.9(2) y
P2 O2 Zn2 . . 121.39(19) y
P1 O3 Zn1 2_554 . 136.9(3) y
P1 O4 Zn2 . . 130.0(2) y
P2 O5 Zn1 . . 130.9(2) y
P3 O6 Zn1 . . 124.30(18) y
P2 O8 H8 . . 109.5 y
P3 O9 Zn1 . 1_545 133.9(2) y
P2 O10 Zn2 . 1_565 132.3(2) y
P1 O11 H11 . . 109.5 n
P1 O12 H12 . . 109.5 n
C1 N1 H1A . . 109.5 n
C1 N1 H1B . . 109.5 n
H1A N1 H1B . . 109.5 n
C1 N1 H1C . . 109.5 n
H1A N1 H1C . . 109.5 n
H1B N1 H1C . . 109.5 n
N1 C1 C2 . . 112.8(5) y
N1 C1 H1D . . 109.0 n
C2 C1 H1D . . 109.0 n
N1 C1 H1E . . 109.0 n
C2 C1 H1E . . 109.0 n
H1D C1 H1E . . 107.8 n
C3 C2 C1 . . 112.8(5) y
C3 C2 H2A . . 109.0 n
C1 C2 H2A . . 109.0 n
C3 C2 H2B . . 109.0 n
C1 C2 H2B . . 109.0 n
H2A C2 H2B . . 107.8 n
C2 C3 N2 . . 113.1(5) y
C2 C3 H3A . . 109.0 n
N2 C3 H3A . . 109.0 n
C2 C3 H3B . . 109.0 n
N2 C3 H3B . . 109.0 n
H3A C3 H3B . . 107.8 n
N2 C4 H4A . . 109.5 n
N2 C4 H4B . . 109.5 n
H4A C4 H4B . . 109.5 n
N2 C4 H4C . . 109.5 n
H4A C4 H4C . . 109.5 n
H4B C4 H4C . . 109.5 n
C4 N2 C3 . . 113.5(4) y
C4 N2 H2C . . 108.9 n
C3 N2 H2C . . 108.9 n
C4 N2 H2D . . 108.9 n
C3 N2 H2D . . 108.9 n
H2C N2 H2D . . 107.7 n

loop_
_geom_bond_atom_site_label_1
_geom_bond_atom_site_label_2
_geom_bond_site_symmetry_2
_geom_bond_distance
_geom_bond_publ_flag
Zn1 O9 1_565 1.911(3) y
Zn1 O5 . 1.927(4) y
Zn1 O3 . 1.946(3) y
Zn1 O6 . 1.960(3) y
Zn2 O1 . 1.926(4) y
Zn2 O10 1_545 1.928(3) y
Zn2 O4 . 1.963(3) y
Zn2 O2 . 1.965(3) y
P1 O3 2_455 1.499(4) y
P1 O4 . 1.518(3) y
P1 O12 . 1.560(4) y
P1 O11 . 1.566(4) y
P2 O10 . 1.522(3) y
P2 O5 . 1.525(3) y
P2 O2 . 1.547(3) y
P2 O8 . 1.563(4) y
P3 O1 . 1.517(4) y
P3 O9 . 1.525(3) y
P3 O6 . 1.540(4) y
P3 O7 . 1.545(4) y
O8 H8 . 0.8200 n
O11 H11 . 0.8200 n
O12 H12 . 0.8200 n
N1 C1 . 1.465(7) n
N1 H1A . 0.8900 n
N1 H1B . 0.8900 n
N1 H1C . 0.8900 n
C1 C2 . 1.518(9) n
C1 H1D . 0.9700 n
C1 H1E . 0.9700 n
C2 C3 . 1.452(9) n
C2 H2A . 0.9700 n
C2 H2B . 0.9700 n
C3 N2 . 1.506(8) n
C3 H3A . 0.9700 n
C3 H3B . 0.9700 n
C4 N2 . 1.492(7) n
C4 H4A . 0.9600 n
C4 H4B . 0.9600 n
C4 H4C . 0.9600 n
N2 H2C . 0.9000 n
N2 H2D . 0.9000 n

loop_
_geom_hbond_atom_site_label_D
_geom_hbond_atom_site_label_H
_geom_hbond_atom_site_label_A
_geom_hbond_site_symmetry_A
_geom_hbond_distance_DH
_geom_hbond_distance_HA
_geom_hbond_distance_DA
_geom_hbond_angle_DHA
_geom_hbond_publ_flag
O8 H8 O7 2_555 0.82 1.66 2.480(5) 176 y
O11 H11 O6 2_445 0.82 1.76 2.567(5) 169 y
O12 H12 O2 1_545 0.82 1.77 2.580(5) 167 y
N1 H1A O7 1_555 0.89 1.96 2.823(6) 164 y
N1 H1B O10 2_464 0.89 2.25 3.085(5) 155 y
N2 H2D O4 2_554 0.90 2.08 2.938(5) 159 y

loop_
_geom_torsion_atom_site_label_1
_geom_torsion_atom_site_label_2
_geom_torsion_atom_site_label_3
_geom_torsion_atom_site_label_4
_geom_torsion_site_symmetry_1
_geom_torsion_site_symmetry_4
_geom_torsion
O9 P3 O1 Zn2 . . 61.8(3)
O6 P3 O1 Zn2 . . -60.8(3)
O7 P3 O1 Zn2 . . 179.8(3)
O10 Zn2 O1 P3 1_545 . -11.3(3)
O4 Zn2 O1 P3 . . -141.6(3)
O2 Zn2 O1 P3 . . 112.7(2)
O10 P2 O2 Zn2 . . 150.3(2)
O5 P2 O2 Zn2 . . 25.2(3)
O8 P2 O2 Zn2 . . -92.2(3)
O1 Zn2 O2 P2 . . -82.5(3)
O10 Zn2 O2 P2 1_545 . 43.7(3)
O4 Zn2 O2 P2 . . 172.4(2)
O9 Zn1 O3 P1 1_565 2_554 -16.6(4)
O5 Zn1 O3 P1 . 2_554 -144.2(3)
O6 Zn1 O3 P1 . 2_554 100.8(4)
O3 P1 O4 Zn2 2_455 . 106.5(3)
O12 P1 O4 Zn2 . . -12.8(4)
O11 P1 O4 Zn2 . . -129.1(3)
O1 Zn2 O4 P1 . . 145.4(3)
O10 Zn2 O4 P1 1_545 . 20.6(4)
O2 Zn2 O4 P1 . . -99.7(3)
O10 P2 O5 Zn1 . . -59.7(3)
O2 P2 O5 Zn1 . . 64.6(3)
O8 P2 O5 Zn1 . . -179.1(2)
O9 Zn1 O5 P2 1_565 . 7.7(3)
O3 Zn1 O5 P2 . . 135.8(3)
O6 Zn1 O5 P2 . . -114.0(3)
O1 P3 O6 Zn1 . . -27.2(3)
O9 P3 O6 Zn1 . . -152.0(2)
O7 P3 O6 Zn1 . . 91.0(3)
O9 Zn1 O6 P3 1_565 . -43.9(3)
O5 Zn1 O6 P3 . . 82.1(3)
O3 Zn1 O6 P3 . . -167.0(2)
O1 P3 O9 Zn1 . 1_545 -99.8(3)
O6 P3 O9 Zn1 . 1_545 23.2(4)
O7 P3 O9 Zn1 . 1_545 141.9(3)
O5 P2 O10 Zn2 . 1_565 104.5(3)
O2 P2 O10 Zn2 . 1_565 -19.9(4)
O8 P2 O10 Zn2 . 1_565 -136.2(3)
N1 C1 C2 C3 . . 127.5(7)
C1 C2 C3 N2 . . 167.6(6)
C2 C3 N2 C4 . . 167.8(6)
